data_1528408
loop_
_publ_author_name
'Chapuis, G.'
'Niggli, A.'

_publ_section_title
;
 Die idealisierte Kristallstruktur von Cu2 Cd Si S4
;
_journal_name_full Naturwissenschaften
_journal_page_first 441
_journal_page_last 442
_journal_volume 55
_journal_year 1968
_chemical_formula_sum 'Cd Cu2 S4 Si'
_chemical_name_systematic 'Cu2 Cd (Si S4)'
_space_group_IT_number 31
_symmetry_space_group_name_Hall 'P 2ac -2'
_symmetry_space_group_name_H-M 'P m n 21'
_cell_angle_alpha 90
_cell_angle_beta 90
_cell_angle_gamma 90
_cell_formula_units_Z 2
_cell_length_a 7.6
_cell_length_b 6.48
_cell_length_c 6.25
_cell_volume 307.800
_citation_journal_id_ASTM NATWAY
_cod_data_source_file Chapuis_NATWAY_1968_371.cif
_cod_data_source_block Cd1Cu2S4Si1
_cod_original_cell_volume 307.8
_cod_original_formula_sum 'Cd1 Cu2 S4 Si1'
_cod_database_code 1528408

loop_
_symmetry_equiv_pos_as_xyz
x,y,z
-x+1/2,-y,z+1/2
-x,y,z
x+1/2,-y,z+1/2

loop_
_atom_site_label
_atom_site_type_symbol
_atom_site_fract_x
_atom_site_fract_y
_atom_site_fract_z
_atom_site_occupancy
_atom_site_U_iso_or_equiv
Si1 Si+4 0 0.6667 0.375 1 0.0
Cu1 Cu+1 0.25 0.1667 0.375 1 0.0
S2 S-2 0 0.6667 0 1 0.0
S3 S-2 0.25 0.1667 0 1 0.0
S1 S-2 0 0.3333 0.5 1 0.0
Cd1 Cd+2 0 0.3333 0.875 1 0.0
